data_4072420
loop_
_publ_author_name
'Tan, Runyu'
'Jia, Peng'
'Rao, Yingli'
'Jia, Wenli'
'Hadzovic, Alen'
'Yu, Qing'
'Li, Xia'
'Song, Datong'

_publ_section_title
;
 Diplatinum Complexes Supported by Novel Tetradentate Ligands with
 Quinoline Functionalities for Tandem C&#x2212;Cl Activation and
 Dearomatization
;
_journal_issue 24
_journal_name_full Organometallics
_journal_page_first 6614
_journal_paper_doi 10.1021/om800893r
_journal_volume 27
_journal_year 2008
_chemical_formula_sum 'C62 H70 N4 Pt2'
_chemical_formula_weight 1261.40
_chemical_name_systematic
; 
 ? 
;
_space_group_IT_number 14
_symmetry_cell_setting monoclinic
_symmetry_space_group_name_Hall '-P 2yn'
_symmetry_space_group_name_H-M 'P 1 21/n 1'
_atom_sites_solution_hydrogens geom
_atom_sites_solution_primary direct
_atom_sites_solution_secondary difmap
_audit_creation_method SHELXL-97
_cell_angle_alpha 90.00
_cell_angle_beta 101.730(3)
_cell_angle_gamma 90.00
_cell_formula_units_Z 2
_cell_length_a 16.0011(11)
_cell_length_b 11.9023(8)
_cell_length_c 17.1940(13)
_cell_measurement_reflns_used 22888
_cell_measurement_temperature 150(2)
_cell_measurement_theta_max 25.00
_cell_measurement_theta_min 2.96
_cell_volume 3206.2(4)
_computing_structure_refinement 'SHELXL-97 (Sheldrick, 1997)'
_computing_structure_solution 'SHELXS-97 (Sheldrick, 1990)'
_diffrn_ambient_temperature 150(2)
_diffrn_measured_fraction_theta_full 0.992
_diffrn_measured_fraction_theta_max 0.992
_diffrn_radiation_monochromator graphite
_diffrn_radiation_source 'fine-focus sealed tube'
_diffrn_radiation_type MoK\a
_diffrn_radiation_wavelength 0.71073
_diffrn_reflns_av_R_equivalents 0.1496
_diffrn_reflns_av_sigmaI/netI 0.0945
_diffrn_reflns_limit_h_max 18
_diffrn_reflns_limit_h_min -19
_diffrn_reflns_limit_k_max 14
_diffrn_reflns_limit_k_min -14
_diffrn_reflns_limit_l_max 20
_diffrn_reflns_limit_l_min -20
_diffrn_reflns_number 22888
_diffrn_reflns_theta_full 25.00
_diffrn_reflns_theta_max 25.00
_diffrn_reflns_theta_min 2.96
_exptl_absorpt_coefficient_mu 4.394
_exptl_absorpt_correction_T_max 0.952
_exptl_absorpt_correction_T_min 0.348
_exptl_absorpt_correction_type multi-scan
_exptl_absorpt_process_details
;
multi-scan from symmetry-related measurements 
 Sortav (Blessing 1995)
;
_exptl_crystal_colour orange-red
_exptl_crystal_density_diffrn 1.307
_exptl_crystal_density_method 'not measured'
_exptl_crystal_description plate
_exptl_crystal_F_000 1252
_exptl_crystal_size_max 0.36
_exptl_crystal_size_mid 0.24
_exptl_crystal_size_min 0.01
_refine_diff_density_max 2.579
_refine_diff_density_min -1.913
_refine_diff_density_rms 0.166
_refine_ls_extinction_method none
_refine_ls_goodness_of_fit_ref 1.043
_refine_ls_hydrogen_treatment constr
_refine_ls_matrix_type full
_refine_ls_number_parameters 315
_refine_ls_number_reflns 5596
_refine_ls_number_restraints 0
_refine_ls_restrained_S_all 1.043
_refine_ls_R_factor_all 0.0902
_refine_ls_R_factor_gt 0.0668
_refine_ls_shift/su_max 0.001
_refine_ls_shift/su_mean 0.000
_refine_ls_structure_factor_coef Fsqd
_refine_ls_weighting_details 'calc w=1/[\s^2^(Fo^2^)+(0.0656P)^2^+18.8545P] where P=(Fo^2^+2Fc^2^)/3'
_refine_ls_weighting_scheme calc
_refine_ls_wR_factor_gt 0.1578
_refine_ls_wR_factor_ref 0.1710
_reflns_number_gt 4091
_reflns_number_total 5596
_reflns_threshold_expression >2sigma(I)
_cod_data_source_file om800893r_si_001.cif
_cod_data_source_block 4b
_cod_original_sg_symbol_H-M P2(1)/n
_cod_database_code 4072420

loop_
_symmetry_equiv_pos_as_xyz
'x, y, z'
'-x+1/2, y+1/2, -z+1/2'
'-x, -y, -z'
'x-1/2, -y-1/2, z-1/2'

loop_
_atom_site_label
_atom_site_type_symbol
_atom_site_fract_x
_atom_site_fract_y
_atom_site_fract_z
_atom_site_U_iso_or_equiv
_atom_site_adp_type
_atom_site_occupancy
_atom_site_symmetry_multiplicity
_atom_site_calc_flag
_atom_site_refinement_flags
Pt1 Pt 1.13481(3) -0.32957(3) -0.06059(2) 0.04309(18) Uani 1 1 d .
N1 N 1.0464(6) -0.2870(9) -0.1670(5) 0.050(2) Uani 1 1 d .
N2 N 1.1001(5) -0.1893(7) 0.0045(5) 0.040(2) Uani 1 1 d .
C1 C 1.0788(8) -0.2450(11) -0.2261(6) 0.054(3) Uani 1 1 d .
H1A H 1.1388 -0.2490 -0.2222 0.064 Uiso 1 1 calc R
C2 C 1.0285(8) -0.1944(12) -0.2948(6) 0.062(4) Uani 1 1 d .
H2B H 1.0542 -0.1673 -0.3363 0.075 Uiso 1 1 calc R
C3 C 0.9429(8) -0.1855(10) -0.3001(7) 0.056(3) Uani 1 1 d .
H3A H 0.9084 -0.1498 -0.3448 0.067 Uiso 1 1 calc R
C4 C 0.9052(7) -0.2299(10) -0.2385(6) 0.048(3) Uani 1 1 d .
C5 C 0.8164(7) -0.2228(9) -0.2408(6) 0.048(3) Uani 1 1 d .
H5A H 0.7811 -0.1865 -0.2847 0.057 Uiso 1 1 calc R
C6 C 0.7804(7) -0.2650(10) -0.1838(6) 0.050(3) Uani 1 1 d .
C7 C 0.8344(7) -0.3254(8) -0.1203(6) 0.042(3) Uani 1 1 d .
H7A H 0.8094 -0.3592 -0.0804 0.050 Uiso 1 1 calc R
C8 C 0.9185(7) -0.3353(8) -0.1156(6) 0.039(2) Uani 1 1 d .
C9 C 0.9584(6) -0.2847(10) -0.1730(6) 0.042(2) Uani 1 1 d .
C10 C 0.6832(7) -0.2666(13) -0.1839(7) 0.062(3) Uani 1 1 d .
C11 C 0.6669(8) -0.2178(16) -0.1059(8) 0.082(5) Uani 1 1 d .
H11A H 0.6697 -0.1356 -0.1077 0.122 Uiso 1 1 calc R
H11B H 0.7103 -0.2458 -0.0615 0.122 Uiso 1 1 calc R
H11C H 0.6102 -0.2409 -0.0987 0.122 Uiso 1 1 calc R
C12 C 0.6495(8) -0.3915(12) -0.1915(8) 0.071(4) Uani 1 1 d .
H12A H 0.6609 -0.4248 -0.2404 0.107 Uiso 1 1 calc R
H12B H 0.5880 -0.3920 -0.1931 0.107 Uiso 1 1 calc R
H12C H 0.6788 -0.4351 -0.1457 0.107 Uiso 1 1 calc R
C13 C 0.6356(9) -0.1932(13) -0.2511(8) 0.074(4) Uani 1 1 d .
H13A H 0.6548 -0.1152 -0.2424 0.111 Uiso 1 1 calc R
H13B H 0.5742 -0.1974 -0.2525 0.111 Uiso 1 1 calc R
H13C H 0.6473 -0.2198 -0.3018 0.111 Uiso 1 1 calc R
C14 C 1.1484(7) -0.1026(11) 0.0050(6) 0.054(3) Uani 1 1 d .
H14A H 1.1922 -0.1088 -0.0246 0.065 Uiso 1 1 calc R
C15 C 1.1438(8) 0.0002(11) 0.0442(6) 0.055(3) Uani 1 1 d .
H15A H 1.1814 0.0604 0.0395 0.066 Uiso 1 1 calc R
C16 C 1.0838(7) 0.0099(9) 0.0889(6) 0.042(2) Uani 1 1 d .
H16A H 1.0795 0.0772 0.1175 0.051 Uiso 1 1 calc R
C17 C 1.0273(7) -0.0805(10) 0.0930(6) 0.042(3) Uani 1 1 d .
C18 C 0.9624(7) -0.0732(9) 0.1387(6) 0.044(3) Uani 1 1 d .
H18A H 0.9567 -0.0056 0.1666 0.053 Uiso 1 1 calc R
C19 C 0.9086(7) -0.1597(10) 0.1434(6) 0.046(3) Uani 1 1 d .
C20 C 0.9220(6) -0.2584(10) 0.1031(6) 0.045(3) Uani 1 1 d .
H20A H 0.8861 -0.3205 0.1078 0.054 Uiso 1 1 calc R
C21 C 0.9826(6) -0.2736(10) 0.0572(5) 0.038(2) Uani 1 1 d .
C22 C 1.0361(6) -0.1810(8) 0.0502(6) 0.037(2) Uani 1 1 d .
C23 C 0.8352(9) -0.1541(11) 0.1902(8) 0.060(3) Uani 1 1 d .
C24 C 0.8544(8) -0.2358(13) 0.2590(8) 0.068(4) Uani 1 1 d .
H24A H 0.9045 -0.2098 0.2975 0.101 Uiso 1 1 calc R
H24B H 0.8659 -0.3103 0.2393 0.101 Uiso 1 1 calc R
H24C H 0.8052 -0.2401 0.2847 0.101 Uiso 1 1 calc R
C25 C 0.8279(11) -0.0369(15) 0.2229(10) 0.094(5) Uani 1 1 d .
H25A H 0.8802 -0.0188 0.2614 0.142 Uiso 1 1 calc R
H25B H 0.7790 -0.0339 0.2491 0.142 Uiso 1 1 calc R
H25C H 0.8198 0.0176 0.1793 0.142 Uiso 1 1 calc R
C26 C 0.7507(8) -0.1829(14) 0.1334(9) 0.082(5) Uani 1 1 d .
H26A H 0.7037 -0.1773 0.1619 0.123 Uiso 1 1 calc R
H26B H 0.7536 -0.2596 0.1134 0.123 Uiso 1 1 calc R
H26C H 0.7411 -0.1301 0.0887 0.123 Uiso 1 1 calc R
C27 C 0.9916(6) -0.3891(9) 0.0260(5) 0.037(2) Uani 1 1 d .
C28 C 0.9668(6) -0.4170(9) -0.0547(6) 0.041(2) Uani 1 1 d .
C29 C 0.9773(7) -0.5254(11) -0.0785(6) 0.052(3) Uani 1 1 d .
H29A H 0.9625 -0.5425 -0.1336 0.063 Uiso 1 1 calc R
C30 C 1.2231(7) -0.3699(12) 0.0393(7) 0.058(3) Uani 1 1 d .
H30A H 1.1938 -0.3975 0.0803 0.088 Uiso 1 1 calc R
H30B H 1.2565 -0.3030 0.0588 0.088 Uiso 1 1 calc R
H30C H 1.2612 -0.4284 0.0265 0.088 Uiso 1 1 calc R
C31 C 1.1808(8) -0.4562(12) -0.1173(8) 0.070(4) Uani 1 1 d .
H31A H 1.2073 -0.5126 -0.0785 0.105 Uiso 1 1 calc R
H31B H 1.2236 -0.4268 -0.1455 0.105 Uiso 1 1 calc R
H31C H 1.1340 -0.4908 -0.1554 0.105 Uiso 1 1 calc R

loop_
_atom_site_aniso_label
_atom_site_aniso_U_11
_atom_site_aniso_U_22
_atom_site_aniso_U_33
_atom_site_aniso_U_23
_atom_site_aniso_U_13
_atom_site_aniso_U_12
Pt1 0.0337(2) 0.0579(3) 0.0355(3) -0.0025(2) 0.00187(16) 0.0019(2)
N1 0.043(5) 0.072(6) 0.034(5) -0.006(5) 0.003(4) 0.004(5)
N2 0.036(4) 0.051(5) 0.028(4) -0.008(4) -0.003(3) -0.004(4)
C1 0.055(7) 0.070(8) 0.034(6) -0.003(6) 0.006(5) -0.002(6)
C2 0.048(7) 0.112(11) 0.027(6) 0.004(6) 0.009(5) -0.009(7)
C3 0.068(8) 0.056(8) 0.033(6) 0.000(5) -0.012(5) 0.013(6)
C4 0.059(7) 0.052(7) 0.029(5) -0.002(5) 0.000(5) 0.007(6)
C5 0.049(6) 0.042(6) 0.042(6) 0.011(5) -0.013(5) 0.001(5)
C6 0.046(6) 0.060(8) 0.034(6) -0.001(5) -0.015(5) 0.001(6)
C7 0.044(6) 0.046(7) 0.031(5) 0.000(4) -0.003(4) -0.002(5)
C8 0.050(6) 0.041(6) 0.023(5) 0.000(4) -0.001(4) 0.003(5)
C9 0.034(5) 0.056(7) 0.032(5) -0.008(5) -0.001(4) -0.003(5)
C10 0.040(6) 0.089(10) 0.051(7) 0.003(7) -0.004(5) -0.003(7)
C11 0.038(7) 0.137(14) 0.063(9) -0.005(9) -0.005(6) 0.004(8)
C12 0.050(7) 0.074(10) 0.075(9) 0.007(8) -0.021(6) -0.017(7)
C13 0.049(7) 0.098(11) 0.065(9) 0.016(8) -0.014(6) 0.006(7)
C14 0.043(6) 0.081(9) 0.036(6) -0.005(6) 0.003(5) -0.005(6)
C15 0.063(7) 0.057(8) 0.042(6) -0.005(6) 0.003(5) -0.005(6)
C16 0.055(6) 0.036(6) 0.035(5) 0.006(5) 0.005(4) -0.007(5)
C17 0.046(6) 0.049(7) 0.030(5) 0.000(5) 0.003(4) 0.009(5)
C18 0.050(6) 0.040(6) 0.040(6) 0.000(5) 0.001(5) 0.008(5)
C19 0.047(6) 0.055(7) 0.035(6) -0.003(5) 0.004(5) 0.006(5)
C20 0.036(5) 0.051(7) 0.048(6) 0.003(5) 0.007(4) -0.008(5)
C21 0.033(5) 0.056(7) 0.021(5) -0.005(5) -0.007(4) 0.003(5)
C22 0.033(5) 0.045(6) 0.028(5) -0.006(4) -0.007(4) 0.001(4)
C23 0.065(8) 0.062(8) 0.058(8) 0.002(7) 0.022(6) 0.002(6)
C24 0.063(8) 0.083(10) 0.062(8) 0.005(8) 0.025(6) -0.003(8)
C25 0.104(12) 0.106(14) 0.090(11) -0.006(10) 0.058(10) -0.014(10)
C26 0.049(8) 0.135(16) 0.064(9) -0.010(9) 0.017(6) 0.001(8)
C27 0.034(5) 0.046(6) 0.027(5) 0.001(4) -0.002(4) 0.007(5)
C28 0.044(6) 0.045(6) 0.033(5) 0.007(5) 0.002(4) 0.002(5)
C29 0.044(6) 0.073(9) 0.035(6) -0.009(6) -0.001(5) -0.003(6)
C30 0.046(6) 0.070(8) 0.055(7) 0.001(7) 0.001(5) 0.004(6)
C31 0.056(8) 0.088(10) 0.070(9) 0.002(8) 0.022(6) -0.010(7)

loop_
_atom_type_symbol
_atom_type_description
_atom_type_scat_dispersion_real
_atom_type_scat_dispersion_imag
_atom_type_scat_source
C C 0.0033 0.0016 'International Tables Vol C Tables 4.2.6.8 and 6.1.1.4'
H H 0.0000 0.0000 'International Tables Vol C Tables 4.2.6.8 and 6.1.1.4'
N N 0.0061 0.0033 'International Tables Vol C Tables 4.2.6.8 and 6.1.1.4'
Pt Pt -1.7033 8.3905 'International Tables Vol C Tables 4.2.6.8 and 6.1.1.4'

loop_
_geom_angle_atom_site_label_1
_geom_angle_atom_site_label_2
_geom_angle_atom_site_label_3
_geom_angle
_geom_angle_site_symmetry_1
_geom_angle_site_symmetry_3
C31 Pt1 C30 88.4(5) . .
C31 Pt1 N1 90.4(5) . .
C30 Pt1 N1 177.9(4) . .
C31 Pt1 N2 173.7(4) . .
C30 Pt1 N2 87.3(4) . .
N1 Pt1 N2 93.8(3) . .
C1 N1 C9 118.8(9) . .
C1 N1 Pt1 116.8(7) . .
C9 N1 Pt1 123.6(7) . .
C14 N2 C22 116.2(9) . .
C14 N2 Pt1 114.1(8) . .
C22 N2 Pt1 129.6(7) . .
N1 C1 C2 123.5(11) . .
C3 C2 C1 118.8(11) . .
C2 C3 C4 119.7(10) . .
C5 C4 C3 122.2(9) . .
C5 C4 C9 119.0(10) . .
C3 C4 C9 118.9(10) . .
C6 C5 C4 122.6(9) . .
C5 C6 C7 117.7(10) . .
C5 C6 C10 125.9(9) . .
C7 C6 C10 116.1(11) . .
C8 C7 C6 122.1(11) . .
C7 C8 C9 120.7(9) . .
C7 C8 C28 117.6(10) . .
C9 C8 C28 120.9(10) . .
N1 C9 C8 122.2(9) . .
N1 C9 C4 120.0(10) . .
C8 C9 C4 117.7(9) . .
C13 C10 C11 107.4(12) . .
C13 C10 C6 109.8(11) . .
C11 C10 C6 110.1(9) . .
C13 C10 C12 111.6(10) . .
C11 C10 C12 108.3(12) . .
C6 C10 C12 109.6(11) . .
N2 C14 C15 127.6(11) . .
C16 C15 C14 117.3(12) . .
C15 C16 C17 119.9(11) . .
C16 C17 C22 118.7(10) . .
C16 C17 C18 121.6(10) . .
C22 C17 C18 119.6(10) . .
C19 C18 C17 121.9(11) . .
C18 C19 C20 116.4(10) . .
C18 C19 C23 123.6(10) . .
C20 C19 C23 120.0(10) . .
C21 C20 C19 126.1(11) . .
C20 C21 C22 117.0(10) . .
C20 C21 C27 117.2(10) . .
C22 C21 C27 125.6(9) . .
N2 C22 C21 120.7(9) . .
N2 C22 C17 120.2(9) . .
C21 C22 C17 119.0(10) . .
C24 C23 C25 108.7(11) . .
C24 C23 C26 111.4(12) . .
C25 C23 C26 108.4(12) . .
C24 C23 C19 108.8(10) . .
C25 C23 C19 110.8(11) . .
C26 C23 C19 108.7(11) . .
C29 C27 C28 117.6(10) 3_745 .
C29 C27 C21 119.4(8) 3_745 .
C28 C27 C21 122.9(9) . .
C29 C28 C27 119.3(9) . .
C29 C28 C8 118.1(9) . .
C27 C28 C8 122.1(10) . .
C28 C29 C27 123.1(10) . 3_745

loop_
_geom_bond_atom_site_label_1
_geom_bond_atom_site_label_2
_geom_bond_distance
_geom_bond_site_symmetry_2
Pt1 C31 2.014(14) .
Pt1 C30 2.046(11) .
Pt1 N1 2.134(8) .
Pt1 N2 2.145(9) .
N1 C1 1.329(14) .
N1 C9 1.391(13) .
N2 C14 1.289(15) .
N2 C22 1.414(14) .
C1 C2 1.421(16) .
C2 C3 1.357(17) .
C3 C4 1.423(17) .
C4 C5 1.417(16) .
C4 C9 1.424(14) .
C5 C6 1.331(16) .
C6 C7 1.439(13) .
C6 C10 1.555(16) .
C7 C8 1.337(15) .
C8 C9 1.415(15) .
C8 C28 1.519(13) .
C10 C13 1.524(17) .
C10 C11 1.531(18) .
C10 C12 1.58(2) .
C14 C15 1.405(17) .
C15 C16 1.352(16) .
C16 C17 1.415(15) .
C17 C22 1.427(14) .
C17 C18 1.428(15) .
C18 C19 1.355(15) .
C19 C20 1.403(15) .
C19 C23 1.554(17) .
C20 C21 1.380(14) .
C21 C22 1.416(15) .
C21 C27 1.493(16) .
C23 C24 1.513(18) .
C23 C25 1.52(2) .
C23 C26 1.537(19) .
C27 C29 1.383(15) 3_745
C27 C28 1.404(13) .
C28 C29 1.375(16) .
C29 C27 1.383(15) 3_745
